data_7105765
loop_
_publ_author_name
'Elana Slutsky Smith'
'Gregory Molev'
'Mark Botoshansky'
'Mark Gandelman'

_publ_section_title
;
 Bidentate Ligand Synthesis via N-C Rearrangement in Triazoles
;
_journal_name_full Chem.Commun.
_journal_page_first 319
_journal_paper_doi 10.1039/c0cc02033h
_journal_volume 47
_journal_year 2011
_chemical_formula_sum 'C21 H27 Cl2 N3 P2 Pt'
_chemical_formula_weight 649.39
_chemical_name_common Gandelman-73
_chemical_name_systematic
;
?
;
_space_group_IT_number 15
_symmetry_cell_setting monoclinic
_symmetry_space_group_name_Hall '-C 2yc'
_symmetry_space_group_name_H-M 'C 1 2/c 1'
_atom_sites_solution_hydrogens geom
_atom_sites_solution_primary direct
_atom_sites_solution_secondary difmap
_audit_creation_method SHELXL-97
_cell_angle_alpha 90.000(10)
_cell_angle_beta 111.897(10)
_cell_angle_gamma 90.000(10)
_cell_formula_units_Z 8
_cell_length_a 39.7180(10)
_cell_length_b 7.7810(10)
_cell_length_c 16.8610(10)
_cell_measurement_reflns_used 16953
_cell_measurement_temperature 293(2)
_cell_measurement_theta_max 25.05
_cell_measurement_theta_min 2.21
_cell_volume 4834.9(8)
_computing_cell_refinement 'DENZO HKL2000 (Otwinowski & Minor 1997)'
_computing_data_collection 'Collect (Nonius, 2006)'
_computing_data_reduction 'DENZO HKL2000 (Otwinowski & Minor 1997)'
_computing_molecular_graphics 'TEXSAN (MSC, 1999)'
_computing_structure_refinement 'SHELXL-97 (Sheldrick, 1997)'
_computing_structure_solution 'SHELXS-97 (Sheldrick, 1997)'
_diffrn_ambient_temperature 293(2)
_diffrn_measured_fraction_theta_full 0.996
_diffrn_measured_fraction_theta_max 0.996
_diffrn_measurement_device_type 'Nonius KappaCCD'
_diffrn_measurement_method 'phi- and omega-scans'
_diffrn_radiation_monochromator graphite
_diffrn_radiation_source 'fine-focus sealed tube'
_diffrn_radiation_type MoK\a
_diffrn_radiation_wavelength 0.71073
_diffrn_reflns_av_R_equivalents 0.1059
_diffrn_reflns_av_sigmaI/netI 0.0845
_diffrn_reflns_limit_h_max 46
_diffrn_reflns_limit_h_min -47
_diffrn_reflns_limit_k_max 9
_diffrn_reflns_limit_k_min -9
_diffrn_reflns_limit_l_max 18
_diffrn_reflns_limit_l_min -20
_diffrn_reflns_number 16953
_diffrn_reflns_theta_full 25.05
_diffrn_reflns_theta_max 25.05
_diffrn_reflns_theta_min 2.21
_diffrn_standards_number 0
_exptl_absorpt_coefficient_mu 6.171
_exptl_absorpt_correction_T_max 0.610
_exptl_absorpt_correction_T_min 0.447
_exptl_absorpt_correction_type multi-scan
_exptl_absorpt_process_details
;
multi-scan from symmetry-related measurements
Sortav (Blessing 1995)
;
_exptl_crystal_colour colorless
_exptl_crystal_density_diffrn 1.784
_exptl_crystal_density_method 'not measured'
_exptl_crystal_description cubic
_exptl_crystal_F_000 2528
_exptl_crystal_size_max 0.18
_exptl_crystal_size_mid 0.11
_exptl_crystal_size_min 0.08
_refine_diff_density_max 4.878
_refine_diff_density_min -1.803
_refine_diff_density_rms 0.278
_refine_ls_extinction_method none
_refine_ls_goodness_of_fit_ref 0.887
_refine_ls_hydrogen_treatment constr
_refine_ls_matrix_type full
_refine_ls_number_parameters 262
_refine_ls_number_reflns 4264
_refine_ls_number_restraints 0
_refine_ls_restrained_S_all 0.887
_refine_ls_R_factor_all 0.1109
_refine_ls_R_factor_gt 0.0732
_refine_ls_shift/su_max 0.001
_refine_ls_shift/su_mean 0.000
_refine_ls_structure_factor_coef Fsqd
_refine_ls_weighting_details 'calc w=1/[\s^2^(Fo^2^)+(0.1488P)^2^+0.0000P] where P=(Fo^2^+2Fc^2^)/3'
_refine_ls_weighting_scheme calc
_refine_ls_wR_factor_gt 0.1812
_refine_ls_wR_factor_ref 0.2004
_reflns_number_gt 2771
_reflns_number_total 4264
_reflns_threshold_expression >2sigma(I)
_cod_data_source_file C0CC02033H.TXT
_cod_data_source_block Compound-18
_cod_depositor_comments
;
The following automatic conversions were performed:
'_symmetry_cell_setting' value 'Monoclinic' changed to 'monoclinic'
according to '/home/saulius/struct/CIF-dictionaries/cif_core.dic'
dictionary named 'cif_core.dic' version 2.4.1 from 2010-06-29.

Automatic conversion script
Id: cif_fix_enum 1527 2010-12-29 10:47:43Z saulius 
;
_cod_original_cell_volume 4834.9(7)
_cod_original_sg_symbol_H-M 'C 2/c'
_cod_database_code 7105765

loop_
_symmetry_equiv_pos_as_xyz
'x, y, z'
'-x, y, -z+1/2'
'x+1/2, y+1/2, z'
'-x+1/2, y+1/2, -z+1/2'
'-x, -y, -z'
'x, -y, z-1/2'
'-x+1/2, -y+1/2, -z'
'x+1/2, -y+1/2, z-1/2'

loop_
_atom_site_label
_atom_site_type_symbol
_atom_site_fract_x
_atom_site_fract_y
_atom_site_fract_z
_atom_site_U_iso_or_equiv
_atom_site_adp_type
_atom_site_occupancy
_atom_site_symmetry_multiplicity
_atom_site_calc_flag
_atom_site_refinement_flags
_atom_site_disorder_assembly
_atom_site_disorder_group
Pt1 Pt 0.111669(13) -0.00833(5) 0.55201(3) 0.0351(2) Uani 1 1 d . . .
P1 P 0.15340(9) 0.0784(4) 0.50227(19) 0.0340(7) Uani 1 1 d . . .
P2 P 0.06813(9) 0.0960(4) 0.4350(2) 0.0362(8) Uani 1 1 d . . .
Cl1 Cl 0.15769(10) -0.1196(5) 0.6742(2) 0.0515(9) Uani 1 1 d . . .
Cl2 Cl 0.06786(11) -0.0931(6) 0.6060(3) 0.0691(12) Uani 1 1 d . . .
N1 N 0.1413(3) 0.3122(12) 0.3637(6) 0.039(3) Uani 1 1 d . . .
N2 N 0.1107(3) 0.3726(14) 0.3054(6) 0.042(3) Uani 1 1 d . . .
N3 N 0.0801(3) 0.3253(13) 0.3142(6) 0.039(3) Uani 1 1 d . . .
C1 C 0.1291(3) 0.2165(14) 0.4123(7) 0.030(3) Uani 1 1 d . . .
C2 C 0.0920(3) 0.2235(14) 0.3826(6) 0.031(3) Uani 1 1 d . . .
C3 C 0.1893(3) 0.2106(15) 0.5756(7) 0.034(3) Uani 1 1 d . . .
C4 C 0.1812(4) 0.3385(18) 0.6219(8) 0.054(4) Uani 1 1 d . . .
H4 H 0.1570 0.3539 0.6145 0.065 Uiso 1 1 calc R . .
C5 C 0.2059(5) 0.4431(19) 0.6772(8) 0.052(4) Uani 1 1 d . . .
H5 H 0.1991 0.5315 0.7051 0.063 Uiso 1 1 calc R . .
C6 C 0.2419(5) 0.4137(19) 0.6906(9) 0.065(5) Uani 1 1 d . . .
H6 H 0.2597 0.4798 0.7305 0.078 Uiso 1 1 calc R . .
C7 C 0.2521(4) 0.2845(19) 0.6446(10) 0.064(4) Uani 1 1 d . . .
H7 H 0.2763 0.2667 0.6528 0.076 Uiso 1 1 calc R . .
C8 C 0.2252(4) 0.1871(17) 0.5879(10) 0.059(4) Uani 1 1 d . . .
H8 H 0.2314 0.1026 0.5567 0.071 Uiso 1 1 calc R . .
C9 C 0.1744(4) -0.0865(16) 0.4595(8) 0.040(3) Uani 1 1 d . . .
C10 C 0.1751(4) -0.0719(17) 0.3796(9) 0.052(4) Uani 1 1 d . . .
H10 H 0.1663 0.0269 0.3476 0.062 Uiso 1 1 calc R . .
C11 C 0.1893(4) -0.2060(18) 0.3457(9) 0.059(4) Uani 1 1 d . . .
H11 H 0.1885 -0.2014 0.2899 0.071 Uiso 1 1 calc R . .
C12 C 0.2040(4) -0.3405(16) 0.3960(10) 0.058(4) Uani 1 1 d . . .
H12 H 0.2153 -0.4252 0.3759 0.070 Uiso 1 1 calc R . .
C13 C 0.2032(5) -0.3586(17) 0.4749(10) 0.066(5) Uani 1 1 d . . .
H13 H 0.2121 -0.4577 0.5067 0.079 Uiso 1 1 calc R . .
C14 C 0.1891(5) -0.2298(17) 0.5068(10) 0.063(5) Uani 1 1 d . . .
H14 H 0.1894 -0.2388 0.5621 0.075 Uiso 1 1 calc R . .
C15 C 0.0352(3) 0.2388(16) 0.4530(8) 0.037(3) Uani 1 1 d . . .
H15 H 0.0211 0.1681 0.4775 0.045 Uiso 1 1 calc R . .
C16 C 0.0544(5) 0.371(2) 0.5188(10) 0.073(5) Uani 1 1 d . . .
H16A H 0.0705 0.3155 0.5694 0.110 Uiso 1 1 calc R . .
H16B H 0.0369 0.4376 0.5324 0.110 Uiso 1 1 calc R . .
H16C H 0.0680 0.4460 0.4966 0.110 Uiso 1 1 calc R . .
C17 C 0.0082(4) 0.3148(18) 0.3701(8) 0.049(4) Uani 1 1 d . . .
H17A H -0.0034 0.2236 0.3312 0.074 Uiso 1 1 calc R . .
H17B H 0.0209 0.3879 0.3446 0.074 Uiso 1 1 calc R . .
H17C H -0.0097 0.3808 0.3823 0.074 Uiso 1 1 calc R . .
C18 C 0.0433(4) -0.0597(18) 0.3535(9) 0.045(3) Uani 1 1 d . . .
H18 H 0.0296 0.0022 0.3007 0.053 Uiso 1 1 calc R . .
C19 C 0.0706(4) -0.1795(19) 0.3364(10) 0.061(4) Uani 1 1 d . . .
H19A H 0.0868 -0.1126 0.3184 0.092 Uiso 1 1 calc R . .
H19B H 0.0578 -0.2601 0.2924 0.092 Uiso 1 1 calc R . .
H19C H 0.0843 -0.2406 0.3878 0.092 Uiso 1 1 calc R . .
C20 C 0.0165(4) -0.1648(18) 0.3809(10) 0.059(4) Uani 1 1 d . . .
H20A H -0.0006 -0.0885 0.3908 0.088 Uiso 1 1 calc R . .
H20B H 0.0296 -0.2266 0.4325 0.088 Uiso 1 1 calc R . .
H20C H 0.0036 -0.2447 0.3365 0.088 Uiso 1 1 calc R . .
C21 C 0.1110(5) 0.4792(16) 0.2350(10) 0.059(4) Uani 1 1 d . . .
H21A H 0.1357 0.4992 0.2405 0.088 Uiso 1 1 calc R . .
H21B H 0.0995 0.5871 0.2360 0.088 Uiso 1 1 calc R . .
H21C H 0.0982 0.4218 0.1818 0.088 Uiso 1 1 calc R . .

loop_
_atom_site_aniso_label
_atom_site_aniso_U_11
_atom_site_aniso_U_22
_atom_site_aniso_U_33
_atom_site_aniso_U_23
_atom_site_aniso_U_13
_atom_site_aniso_U_12
Pt1 0.0486(4) 0.0323(3) 0.0272(3) 0.00404(19) 0.0172(2) 0.0012(2)
P1 0.047(2) 0.0294(17) 0.0285(17) -0.0007(13) 0.0171(14) -0.0021(15)
P2 0.045(2) 0.0340(18) 0.0311(18) -0.0002(13) 0.0154(15) 0.0045(15)
Cl1 0.066(2) 0.056(2) 0.0299(17) 0.0129(15) 0.0151(15) 0.0057(18)
Cl2 0.065(3) 0.087(3) 0.068(3) 0.034(2) 0.041(2) 0.007(2)
N1 0.053(7) 0.024(5) 0.037(6) 0.006(4) 0.013(5) -0.002(5)
N2 0.070(8) 0.037(6) 0.024(6) 0.007(4) 0.023(6) 0.004(5)
N3 0.052(7) 0.037(6) 0.030(6) 0.003(4) 0.017(5) 0.010(5)
C1 0.044(8) 0.027(6) 0.021(6) 0.008(5) 0.013(5) 0.001(5)
C2 0.060(9) 0.027(6) 0.009(6) 0.000(4) 0.017(5) 0.004(6)
C3 0.045(8) 0.033(7) 0.024(7) 0.001(5) 0.012(6) 0.001(6)
C4 0.070(10) 0.058(10) 0.037(8) 0.000(7) 0.023(7) 0.005(8)
C5 0.071(11) 0.047(8) 0.032(8) -0.008(6) 0.012(7) -0.025(8)
C6 0.089(13) 0.042(9) 0.045(9) -0.005(7) 0.005(8) -0.018(9)
C7 0.058(10) 0.047(9) 0.074(11) 0.005(8) 0.011(8) 0.004(8)
C8 0.064(11) 0.028(7) 0.066(10) 0.003(7) 0.004(8) -0.011(7)
C9 0.055(9) 0.035(7) 0.035(7) -0.004(5) 0.023(6) 0.000(6)
C10 0.082(11) 0.024(7) 0.055(9) 0.000(6) 0.031(8) 0.014(7)
C11 0.099(13) 0.048(9) 0.041(9) 0.001(7) 0.037(8) 0.020(8)
C12 0.090(12) 0.028(7) 0.068(10) 0.007(7) 0.044(9) 0.027(7)
C13 0.134(15) 0.023(7) 0.055(9) 0.014(6) 0.051(10) 0.025(8)
C14 0.113(14) 0.035(8) 0.057(10) 0.019(7) 0.053(10) 0.029(8)
C15 0.047(8) 0.038(7) 0.035(7) 0.001(5) 0.026(6) 0.012(6)
C16 0.087(13) 0.070(11) 0.056(10) -0.018(8) 0.019(9) 0.020(10)
C17 0.058(9) 0.054(9) 0.038(8) 0.003(6) 0.019(7) 0.015(7)
C18 0.052(9) 0.040(7) 0.040(8) -0.009(6) 0.016(6) 0.004(6)
C19 0.066(11) 0.056(10) 0.062(10) -0.018(8) 0.024(8) 0.009(8)
C20 0.057(10) 0.044(9) 0.069(10) 0.007(7) 0.016(8) -0.017(7)
C21 0.092(13) 0.043(9) 0.048(10) 0.023(6) 0.034(9) 0.001(8)

loop_
_atom_type_symbol
_atom_type_description
_atom_type_scat_dispersion_real
_atom_type_scat_dispersion_imag
_atom_type_scat_source
Pt Pt -1.7033 8.3905 'International Tables Vol C Tables 4.2.6.8 and 6.1.1.4'
P P 0.1023 0.0942 'International Tables Vol C Tables 4.2.6.8 and 6.1.1.4'
Cl Cl 0.1484 0.1585 'International Tables Vol C Tables 4.2.6.8 and 6.1.1.4'
N N 0.0061 0.0033 'International Tables Vol C Tables 4.2.6.8 and 6.1.1.4'
C C 0.0033 0.0016 'International Tables Vol C Tables 4.2.6.8 and 6.1.1.4'
H H 0.0000 0.0000 'International Tables Vol C Tables 4.2.6.8 and 6.1.1.4'

loop_
_geom_angle_atom_site_label_1
_geom_angle_atom_site_label_2
_geom_angle_atom_site_label_3
_geom_angle
_geom_angle_site_symmetry_1
_geom_angle_site_symmetry_3
_geom_angle_publ_flag
P1 Pt1 P2 89.81(12) . . ?
P1 Pt1 Cl2 178.60(14) . . ?
P2 Pt1 Cl2 90.19(13) . . ?
P1 Pt1 Cl1 89.83(12) . . ?
P2 Pt1 Cl1 179.42(12) . . ?
Cl2 Pt1 Cl1 90.18(13) . . ?
C1 P1 C9 105.4(6) . . ?
C1 P1 C3 105.7(6) . . ?
C9 P1 C3 108.0(6) . . ?
C1 P1 Pt1 104.8(4) . . ?
C9 P1 Pt1 116.9(4) . . ?
C3 P1 Pt1 114.9(4) . . ?
C2 P2 C15 106.6(6) . . ?
C2 P2 C18 103.4(6) . . ?
C15 P2 C18 108.0(6) . . ?
C2 P2 Pt1 104.8(4) . . ?
C15 P2 Pt1 116.1(4) . . ?
C18 P2 Pt1 116.6(5) . . ?
C1 N1 N2 102.1(10) . . ?
N3 N2 N1 116.2(10) . . ?
N3 N2 C21 122.5(12) . . ?
N1 N2 C21 121.3(12) . . ?
N2 N3 C2 102.6(10) . . ?
N1 C1 C2 110.1(10) . . ?
N1 C1 P1 130.2(10) . . ?
C2 C1 P1 119.6(8) . . ?
N3 C2 C1 109.0(11) . . ?
N3 C2 P2 131.8(10) . . ?
C1 C2 P2 119.2(8) . . ?
C4 C3 C8 117.4(13) . . ?
C4 C3 P1 120.4(11) . . ?
C8 C3 P1 122.2(10) . . ?
C3 C4 C5 124.4(16) . . ?
C3 C4 H4 117.8 . . ?
C5 C4 H4 117.8 . . ?
C6 C5 C4 117.2(16) . . ?
C6 C5 H5 121.4 . . ?
C4 C5 H5 121.4 . . ?
C5 C6 C7 121.2(14) . . ?
C5 C6 H6 119.4 . . ?
C7 C6 H6 119.4 . . ?
C8 C7 C6 117.9(16) . . ?
C8 C7 H7 121.1 . . ?
C6 C7 H7 121.1 . . ?
C7 C8 C3 121.8(15) . . ?
C7 C8 H8 119.1 . . ?
C3 C8 H8 119.1 . . ?
C10 C9 C14 118.8(12) . . ?
C10 C9 P1 121.0(10) . . ?
C14 C9 P1 120.2(10) . . ?
C9 C10 C11 120.1(13) . . ?
C9 C10 H10 120.0 . . ?
C11 C10 H10 120.0 . . ?
C12 C11 C10 118.0(13) . . ?
C12 C11 H11 121.0 . . ?
C10 C11 H11 121.0 . . ?
C11 C12 C13 122.8(13) . . ?
C11 C12 H12 118.6 . . ?
C13 C12 H12 118.6 . . ?
C14 C13 C12 118.7(13) . . ?
C14 C13 H13 120.6 . . ?
C12 C13 H13 120.6 . . ?
C13 C14 C9 121.4(13) . . ?
C13 C14 H14 119.3 . . ?
C9 C14 H14 119.3 . . ?
C16 C15 C17 113.6(11) . . ?
C16 C15 P2 110.1(10) . . ?
C17 C15 P2 112.6(8) . . ?
C16 C15 H15 106.7 . . ?
C17 C15 H15 106.7 . . ?
P2 C15 H15 106.7 . . ?
C15 C16 H16A 109.5 . . ?
C15 C16 H16B 109.5 . . ?
H16A C16 H16B 109.5 . . ?
C15 C16 H16C 109.5 . . ?
H16A C16 H16C 109.5 . . ?
H16B C16 H16C 109.5 . . ?
C15 C17 H17A 109.5 . . ?
C15 C17 H17B 109.5 . . ?
H17A C17 H17B 109.5 . . ?
C15 C17 H17C 109.5 . . ?
H17A C17 H17C 109.5 . . ?
H17B C17 H17C 109.5 . . ?
C20 C18 C19 110.4(12) . . ?
C20 C18 P2 111.5(10) . . ?
C19 C18 P2 108.8(10) . . ?
C20 C18 H18 108.7 . . ?
C19 C18 H18 108.7 . . ?
P2 C18 H18 108.7 . . ?
C18 C19 H19A 109.5 . . ?
C18 C19 H19B 109.5 . . ?
H19A C19 H19B 109.5 . . ?
C18 C19 H19C 109.5 . . ?
H19A C19 H19C 109.5 . . ?
H19B C19 H19C 109.5 . . ?
C18 C20 H20A 109.5 . . ?
C18 C20 H20B 109.5 . . ?
H20A C20 H20B 109.5 . . ?
C18 C20 H20C 109.5 . . ?
H20A C20 H20C 109.5 . . ?
H20B C20 H20C 109.5 . . ?
N2 C21 H21A 109.5 . . ?
N2 C21 H21B 109.5 . . ?
H21A C21 H21B 109.5 . . ?
N2 C21 H21C 109.5 . . ?
H21A C21 H21C 109.5 . . ?
H21B C21 H21C 109.5 . . ?

loop_
_geom_bond_atom_site_label_1
_geom_bond_atom_site_label_2
_geom_bond_distance
_geom_bond_site_symmetry_2
_geom_bond_publ_flag
Pt1 P1 2.223(3) . ?
Pt1 P2 2.236(3) . ?
Pt1 Cl2 2.340(4) . ?
Pt1 Cl1 2.351(3) . ?
P1 C1 1.815(11) . ?
P1 C9 1.819(13) . ?
P1 C3 1.817(12) . ?
P2 C2 1.812(12) . ?
P2 C15 1.826(11) . ?
P2 C18 1.821(13) . ?
N1 C1 1.326(14) . ?
N1 N2 1.332(13) . ?
N2 N3 1.328(14) . ?
N2 C21 1.454(16) . ?
N3 C2 1.333(14) . ?
C1 C2 1.369(16) . ?
C3 C4 1.375(17) . ?
C3 C8 1.376(19) . ?
C4 C5 1.347(18) . ?
C4 H4 0.9300 . ?
C5 C6 1.38(2) . ?
C5 H5 0.9300 . ?
C6 C7 1.42(2) . ?
C6 H6 0.9300 . ?
C7 C8 1.366(19) . ?
C7 H7 0.9300 . ?
C8 H8 0.9300 . ?
C9 C10 1.363(18) . ?
C9 C14 1.369(17) . ?
C10 C11 1.406(17) . ?
C10 H10 0.9300 . ?
C11 C12 1.337(18) . ?
C11 H11 0.9300 . ?
C12 C13 1.350(19) . ?
C12 H12 0.9300 . ?
C13 C14 1.353(19) . ?
C13 H13 0.9300 . ?
C14 H14 0.9300 . ?
C15 C16 1.498(19) . ?
C15 C17 1.527(16) . ?
C15 H15 0.9800 . ?
C16 H16A 0.9600 . ?
C16 H16B 0.9600 . ?
C16 H16C 0.9600 . ?
C17 H17A 0.9600 . ?
C17 H17B 0.9600 . ?
C17 H17C 0.9600 . ?
C18 C20 1.545(19) . ?
C18 C19 1.538(18) . ?
C18 H18 0.9800 . ?
C19 H19A 0.9600 . ?
C19 H19B 0.9600 . ?
C19 H19C 0.9600 . ?
C20 H20A 0.9600 . ?
C20 H20B 0.9600 . ?
C20 H20C 0.9600 . ?
C21 H21A 0.9600 . ?
C21 H21B 0.9600 . ?
C21 H21C 0.9600 . ?
